data_4076152
loop_
_publ_author_name
'Vicente, Jos\'e'
'Chicote, Mar\'ia-Teresa'
'Alvarez-Falc\'on, Miguel M.'
'Jones, Peter G.'

_publ_section_title
;
 Gold(I) Complexes Derived from C6Me3(C&#x22EE;CH)3-1,3,5,
 C6Me4(C&#x22EE;CH)2-1,4, and MeC6H4C&#x22EE;CH-4&#x00A7;
;
_journal_issue 24
_journal_name_full Organometallics
_journal_page_first 5956
_journal_paper_doi 10.1021/om050665f
_journal_volume 24
_journal_year 2005
_chemical_formula_sum 'C70 H56 Au3 Cl2 P3'
_chemical_formula_weight 1651.86
_chemical_name_systematic
;
 ?
;
_space_group_IT_number 14
_symmetry_cell_setting monoclinic
_symmetry_space_group_name_Hall '-P 2ybc'
_symmetry_space_group_name_H-M 'P 1 21/c 1'
_atom_sites_solution_hydrogens geom
_atom_sites_solution_primary direct
_atom_sites_solution_secondary difmap
_audit_creation_method SHELXL-97
_cell_angle_alpha 90.00
_cell_angle_beta 100.265(3)
_cell_angle_gamma 90.00
_cell_formula_units_Z 4
_cell_length_a 24.554(2)
_cell_length_b 16.6859(12)
_cell_length_c 15.0022(12)
_cell_measurement_reflns_used 6193
_cell_measurement_temperature 133(2)
_cell_measurement_theta_max 28
_cell_measurement_theta_min 2
_cell_volume 6048.1(8)
_computing_cell_refinement 'Bruker SAINT'
_computing_data_collection 'Bruker SMART'
_computing_data_reduction 'Bruker SAINT'
_computing_molecular_graphics 'Siemens XP'
_computing_publication_material SHELXL-97
_computing_structure_refinement 'SHELXL-97 (Sheldrick, 1997)'
_computing_structure_solution 'SHELXS-97 (Sheldrick, 1990)'
_diffrn_ambient_temperature 133(2)
_diffrn_detector_area_resol_mean 8.192
_diffrn_measured_fraction_theta_full 0.999
_diffrn_measured_fraction_theta_max 0.999
_diffrn_measurement_device_type 'Bruker SMART 1000 CCD'
_diffrn_measurement_method '\w- & \f-scan'
_diffrn_radiation_monochromator graphite
_diffrn_radiation_source 'fine-focus sealed tube'
_diffrn_radiation_type MoK\a
_diffrn_radiation_wavelength 0.71073
_diffrn_reflns_av_R_equivalents 0.0667
_diffrn_reflns_av_sigmaI/netI 0.0578
_diffrn_reflns_limit_h_max 32
_diffrn_reflns_limit_h_min -32
_diffrn_reflns_limit_k_max 21
_diffrn_reflns_limit_k_min -22
_diffrn_reflns_limit_l_max 19
_diffrn_reflns_limit_l_min -19
_diffrn_reflns_number 85546
_diffrn_reflns_theta_full 28.00
_diffrn_reflns_theta_max 28.28
_diffrn_reflns_theta_min 1.48
_exptl_absorpt_coefficient_mu 7.468
_exptl_absorpt_correction_T_max 0.802
_exptl_absorpt_correction_T_min 0.455
_exptl_absorpt_correction_type multi-scan
_exptl_absorpt_process_details SADABS
_exptl_crystal_colour colourless
_exptl_crystal_density_diffrn 1.814
_exptl_crystal_density_method 'not measured'
_exptl_crystal_description tablet
_exptl_crystal_F_000 3168
_exptl_crystal_size_max 0.28
_exptl_crystal_size_mid 0.10
_exptl_crystal_size_min 0.05
_refine_diff_density_max 5.205
_refine_diff_density_min -2.647
_refine_diff_density_rms 0.165
_refine_ls_extinction_method none
_refine_ls_goodness_of_fit_ref 0.943
_refine_ls_hydrogen_treatment 'rigid methyls, others riding'
_refine_ls_matrix_type full
_refine_ls_number_parameters 706
_refine_ls_number_reflns 14980
_refine_ls_number_restraints 216
_refine_ls_restrained_S_all 0.937
_refine_ls_R_factor_all 0.0648
_refine_ls_R_factor_gt 0.0343
_refine_ls_shift/su_max 0.041
_refine_ls_shift/su_mean 0.000
_refine_ls_structure_factor_coef Fsqd
_refine_ls_weighting_details 'calc w=1/[\s^2^(Fo^2^)+(0.0401P)^2^] where P=(Fo^2^+2Fc^2^)/3'
_refine_ls_weighting_scheme calc
_refine_ls_wR_factor_gt 0.0719
_refine_ls_wR_factor_ref 0.0806
_reflns_number_gt 10380
_reflns_number_total 14980
_reflns_threshold_expression >2sigma(I)
_cod_data_source_file om050665fsi20050802_013525.cif
_cod_data_source_block sure
_cod_depositor_comments
;
The following automatic conversions were performed:

'_geom_bond_publ_flag' value 'Y' changed to 'y' according to
/home/saulius/struct/CIF-dictionaries/cif_core.dic dictionary named
'cif_core.dic' version 2.4.1 from 2010-06-29 (30
times).

'_geom_angle_publ_flag' value 'Y' changed to 'y' according
to /home/saulius/struct/CIF-dictionaries/cif_core.dic dictionary
named 'cif_core.dic' version 2.4.1 from 2010-06-29 (45 times).

Automatic conversion script
Id: cif_fix_values 1715 2011-07-08 13:25:40Z adriana 
;
_cod_original_sg_symbol_H-M 'P 21/c'
_cod_database_code 4076152

loop_
_symmetry_equiv_pos_as_xyz
'x, y, z'
'-x, y+1/2, -z+1/2'
'-x, -y, -z'
'x, -y-1/2, z-1/2'

loop_
_atom_site_label
_atom_site_type_symbol
_atom_site_fract_x
_atom_site_fract_y
_atom_site_fract_z
_atom_site_U_iso_or_equiv
_atom_site_adp_type
_atom_site_occupancy
_atom_site_symmetry_multiplicity
_atom_site_calc_flag
_atom_site_refinement_flags
Au1 Au 0.758228(8) 0.112040(10) 0.459690(14) 0.02319(6) Uani 1 1 d .
Au2 Au 0.967160(8) 0.668813(11) 0.601292(13) 0.02057(5) Uani 1 1 d .
Au3 Au 0.557097(10) 0.619129(12) 0.241378(19) 0.04236(8) Uani 1 1 d .
P1 P 0.76274(5) -0.02380(7) 0.46141(9) 0.0217(3) Uani 1 1 d .
P2 P 1.03570(5) 0.75848(7) 0.64790(9) 0.0192(3) Uani 1 1 d .
P3 P 0.47475(7) 0.66824(9) 0.16819(13) 0.0450(5) Uani 1 1 d .
C1 C 0.76533(19) 0.3897(3) 0.4559(3) 0.0199(11) Uani 1 1 d U
C2 C 0.81290(19) 0.4328(3) 0.4949(3) 0.0205(11) Uani 1 1 d U
C3 C 0.8124(2) 0.5167(3) 0.4884(3) 0.0203(11) Uani 1 1 d U
C4 C 0.7648(2) 0.5579(3) 0.4475(3) 0.0200(11) Uani 1 1 d U
C5 C 0.7182(2) 0.5141(3) 0.4068(4) 0.0260(12) Uani 1 1 d U
C6 C 0.7184(2) 0.4301(3) 0.4114(4) 0.0258(12) Uani 1 1 d U
C7 C 0.75976(18) 0.2310(3) 0.4610(3) 0.0190(10) Uani 1 1 d U
C8 C 0.7635(2) 0.3033(3) 0.4601(3) 0.0233(11) Uani 1 1 d U
C9 C 0.8636(2) 0.3899(3) 0.5411(4) 0.0266(12) Uani 1 1 d U
H9A H 0.8551 0.3330 0.5471 0.040 Uiso 1 1 calc R
H9B H 0.8759 0.4130 0.6014 0.040 Uiso 1 1 calc R
H9C H 0.8930 0.3956 0.5052 0.040 Uiso 1 1 calc R
C10 C 0.9029(2) 0.5994(3) 0.5530(3) 0.0223(11) Uani 1 1 d U
C11 C 0.8620(2) 0.5609(3) 0.5241(3) 0.0212(11) Uani 1 1 d U
C12 C 0.7634(2) 0.6486(3) 0.4491(4) 0.0278(13) Uani 1 1 d U
H12A H 0.7297 0.6677 0.4096 0.042 Uiso 1 1 calc R
H12B H 0.7960 0.6698 0.4276 0.042 Uiso 1 1 calc R
H12C H 0.7636 0.6671 0.5112 0.042 Uiso 1 1 calc R
C13 C 0.6285(2) 0.5814(3) 0.3140(4) 0.0394(16) Uani 1 1 d U
C14 C 0.6694(2) 0.5538(3) 0.3587(4) 0.0324(14) Uani 1 1 d U
C15 C 0.6688(2) 0.3830(3) 0.3663(5) 0.0425(17) Uani 1 1 d U
H15A H 0.6539 0.3522 0.4121 0.064 Uiso 1 1 calc R
H15B H 0.6799 0.3462 0.3218 0.064 Uiso 1 1 calc R
H15C H 0.6404 0.4198 0.3357 0.064 Uiso 1 1 calc R
C21 C 0.78907(19) -0.0616(3) 0.5742(3) 0.0222(11) Uani 1 1 d DU
C22 C 0.7537(2) -0.0770(3) 0.6338(4) 0.0285(12) Uani 1 1 d DU
H22 H 0.7150 -0.0711 0.6143 0.034 Uiso 1 1 calc R
C23 C 0.7741(2) -0.1011(3) 0.7220(4) 0.0359(14) Uani 1 1 d DU
H23 H 0.7495 -0.1121 0.7627 0.043 Uiso 1 1 calc R
C24 C 0.8308(2) -0.1090(3) 0.7501(4) 0.0373(14) Uani 1 1 d DU
H24 H 0.8452 -0.1249 0.8105 0.045 Uiso 1 1 calc R
C25 C 0.8665(2) -0.0938(3) 0.6903(4) 0.0379(14) Uani 1 1 d DU
H25 H 0.9053 -0.0998 0.7095 0.045 Uiso 1 1 calc R
C26 C 0.8456(2) -0.0698(3) 0.6027(4) 0.0308(12) Uani 1 1 d DU
H26 H 0.8702 -0.0588 0.5619 0.037 Uiso 1 1 calc R
C31 C 0.8083(2) -0.0654(3) 0.3904(3) 0.0259(11) Uani 1 1 d DU
C32 C 0.8268(2) -0.1443(3) 0.4004(4) 0.0332(13) Uani 1 1 d DU
H32 H 0.8184 -0.1760 0.4489 0.040 Uiso 1 1 calc R
C33 C 0.8572(2) -0.1768(3) 0.3403(4) 0.0399(14) Uani 1 1 d DU
H33 H 0.8703 -0.2304 0.3478 0.048 Uiso 1 1 calc R
C34 C 0.8684(3) -0.1312(4) 0.2693(4) 0.0434(15) Uani 1 1 d DU
H34 H 0.8882 -0.1542 0.2268 0.052 Uiso 1 1 calc R
C35 C 0.8514(3) -0.0525(4) 0.2591(4) 0.0460(16) Uani 1 1 d DU
H35 H 0.8605 -0.0210 0.2111 0.055 Uiso 1 1 calc R
C36 C 0.8211(2) -0.0200(3) 0.3193(4) 0.0357(14) Uani 1 1 d DU
H36 H 0.8089 0.0341 0.3121 0.043 Uiso 1 1 calc R
C41 C 0.6983(2) -0.0758(3) 0.4211(3) 0.0238(11) Uani 1 1 d DU
C42 C 0.6588(2) -0.0370(3) 0.3575(4) 0.0322(13) Uani 1 1 d DU
H42 H 0.6640 0.0174 0.3424 0.039 Uiso 1 1 calc R
C43 C 0.6118(2) -0.0781(4) 0.3164(4) 0.0431(16) Uani 1 1 d DU
H43 H 0.5849 -0.0516 0.2731 0.052 Uiso 1 1 calc R
C44 C 0.6041(2) -0.1567(3) 0.3379(4) 0.0470(17) Uani 1 1 d DU
H44 H 0.5723 -0.1846 0.3083 0.056 Uiso 1 1 calc R
C45 C 0.6421(2) -0.1954(3) 0.4018(4) 0.0431(16) Uani 1 1 d DU
H45 H 0.6358 -0.2494 0.4174 0.052 Uiso 1 1 calc R
C46 C 0.6896(2) -0.1557(3) 0.4435(4) 0.0335(14) Uani 1 1 d DU
H46 H 0.7160 -0.1826 0.4871 0.040 Uiso 1 1 calc R
C51 C 1.1031(2) 0.7191(3) 0.6984(3) 0.0225(11) Uani 1 1 d DU
C52 C 1.1419(2) 0.7665(3) 0.7515(4) 0.0317(13) Uani 1 1 d DU
H52 H 1.1341 0.8215 0.7595 0.038 Uiso 1 1 calc R
C53 C 1.1923(2) 0.7347(4) 0.7934(4) 0.0441(16) Uani 1 1 d DU
H53 H 1.2184 0.7674 0.8315 0.053 Uiso 1 1 calc R
C54 C 1.2040(2) 0.6568(4) 0.7795(4) 0.0432(16) Uani 1 1 d DU
H54 H 1.2386 0.6352 0.8077 0.052 Uiso 1 1 calc R
C55 C 1.1665(3) 0.6089(4) 0.7252(5) 0.0440(16) Uani 1 1 d DU
H55 H 1.1756 0.5549 0.7143 0.053 Uiso 1 1 calc R
C56 C 1.1155(2) 0.6393(3) 0.6863(4) 0.0332(13) Uani 1 1 d DU
H56 H 1.0889 0.6055 0.6512 0.040 Uiso 1 1 calc R
C61 C 1.04487(18) 0.8199(3) 0.5518(3) 0.0186(10) Uani 1 1 d DU
C62 C 0.9984(2) 0.8600(3) 0.5058(3) 0.0246(11) Uani 1 1 d DU
H62 H 0.9642 0.8561 0.5268 0.030 Uiso 1 1 calc R
C63 C 1.0015(2) 0.9053(3) 0.4299(4) 0.0334(13) Uani 1 1 d DU
H63 H 0.9699 0.9332 0.3992 0.040 Uiso 1 1 calc R
C64 C 1.0506(2) 0.9096(3) 0.3995(4) 0.0326(13) Uani 1 1 d DU
H64 H 1.0528 0.9409 0.3474 0.039 Uiso 1 1 calc R
C65 C 1.0974(2) 0.8694(3) 0.4430(4) 0.0293(12) Uani 1 1 d DU
H65 H 1.1310 0.8721 0.4202 0.035 Uiso 1 1 calc R
C66 C 1.0942(2) 0.8253(3) 0.5199(3) 0.0243(11) Uani 1 1 d DU
H66 H 1.1261 0.7986 0.5511 0.029 Uiso 1 1 calc R
C71 C 1.01803(19) 0.8274(3) 0.7319(3) 0.0208(10) Uani 1 1 d DU
C72 C 1.0282(2) 0.9094(3) 0.7300(4) 0.0246(11) Uani 1 1 d DU
H72 H 1.0446 0.9316 0.6829 0.030 Uiso 1 1 calc R
C73 C 1.0143(2) 0.9586(3) 0.7968(4) 0.0296(12) Uani 1 1 d DU
H73 H 1.0209 1.0146 0.7949 0.036 Uiso 1 1 calc R
C74 C 0.9909(2) 0.9271(3) 0.8658(4) 0.0326(13) Uani 1 1 d DU
H74 H 0.9817 0.9611 0.9117 0.039 Uiso 1 1 calc R
C75 C 0.9809(2) 0.8457(3) 0.8680(4) 0.0306(12) Uani 1 1 d DU
H75 H 0.9648 0.8239 0.9158 0.037 Uiso 1 1 calc R
C76 C 0.9938(2) 0.7956(3) 0.8017(3) 0.0257(11) Uani 1 1 d DU
H76 H 0.9864 0.7398 0.8035 0.031 Uiso 1 1 calc R
C81 C 0.4418(2) 0.6229(3) 0.0625(4) 0.0411(16) Uani 1 1 d DU
C82 C 0.4472(2) 0.5413(3) 0.0494(4) 0.0394(15) Uani 1 1 d DU
H82 H 0.4700 0.5099 0.0940 0.047 Uiso 1 1 calc R
C83 C 0.4190(3) 0.5053(4) -0.0296(5) 0.0483(17) Uani 1 1 d DU
H83 H 0.4221 0.4491 -0.0379 0.058 Uiso 1 1 calc R
C84 C 0.3871(3) 0.5499(4) -0.0947(5) 0.0556(19) Uani 1 1 d DU
H84 H 0.3686 0.5250 -0.1487 0.067 Uiso 1 1 calc R
C85 C 0.3816(3) 0.6297(4) -0.0827(5) 0.069(2) Uani 1 1 d DU
H85 H 0.3592 0.6604 -0.1284 0.083 Uiso 1 1 calc R
C86 C 0.4083(3) 0.6673(4) -0.0045(5) 0.062(2) Uani 1 1 d DU
H86 H 0.4036 0.7233 0.0034 0.074 Uiso 1 1 calc R
C91 C 0.4859(2) 0.7733(4) 0.1379(5) 0.0531(18) Uani 1 1 d DU
C92 C 0.5210(3) 0.7857(4) 0.0752(5) 0.067(2) Uani 1 1 d DU
H92 H 0.5352 0.7414 0.0468 0.080 Uiso 1 1 calc R
C93 C 0.5351(3) 0.8647(5) 0.0548(6) 0.083(3) Uani 1 1 d DU
H93 H 0.5589 0.8750 0.0127 0.099 Uiso 1 1 calc R
C94 C 0.5130(4) 0.9260(5) 0.0978(6) 0.092(3) Uani 1 1 d DU
H94 H 0.5220 0.9794 0.0838 0.111 Uiso 1 1 calc R
C95 C 0.4791(3) 0.9149(4) 0.1592(7) 0.088(3) Uani 1 1 d DU
H95 H 0.4647 0.9596 0.1867 0.106 Uiso 1 1 calc R
C96 C 0.4655(3) 0.8356(4) 0.1818(6) 0.075(2) Uani 1 1 d DU
H96 H 0.4429 0.8260 0.2260 0.089 Uiso 1 1 calc R
C101 C 0.4231(3) 0.6657(3) 0.2393(4) 0.0464(17) Uani 1 1 d DU
C102 C 0.3669(3) 0.6809(3) 0.2058(5) 0.0457(16) Uani 1 1 d DU
H102 H 0.3555 0.6955 0.1441 0.055 Uiso 1 1 calc R
C103 C 0.3281(3) 0.6748(4) 0.2610(5) 0.0539(18) Uani 1 1 d DU
H103 H 0.2902 0.6844 0.2366 0.065 Uiso 1 1 calc R
C104 C 0.3430(3) 0.6549(4) 0.3515(5) 0.065(2) Uani 1 1 d DU
H104 H 0.3160 0.6519 0.3895 0.078 Uiso 1 1 calc R
C105 C 0.3983(3) 0.6394(5) 0.3857(5) 0.065(2) Uani 1 1 d DU
H105 H 0.4092 0.6245 0.4475 0.078 Uiso 1 1 calc R
C106 C 0.4374(3) 0.6452(4) 0.3312(5) 0.058(2) Uani 1 1 d DU
H106 H 0.4751 0.6352 0.3562 0.070 Uiso 1 1 calc R
C199 C 0.2867(4) 0.1542(6) 0.8107(6) 0.091(3) Uani 1 1 d .
H19A H 0.2881 0.1476 0.7455 0.109 Uiso 1 1 calc R
H19B H 0.2478 0.1648 0.8162 0.109 Uiso 1 1 calc R
Cl1 Cl 0.32615(11) 0.23438(16) 0.8514(2) 0.1111(10) Uani 1 1 d .
Cl2 Cl 0.30873(13) 0.06317(19) 0.86851(19) 0.1098(9) Uani 1 1 d .

loop_
_atom_site_aniso_label
_atom_site_aniso_U_11
_atom_site_aniso_U_22
_atom_site_aniso_U_33
_atom_site_aniso_U_23
_atom_site_aniso_U_13
_atom_site_aniso_U_12
Au1 0.02579(11) 0.01257(9) 0.02769(12) 0.00064(8) -0.00487(8) 0.00041(7)
Au2 0.02094(10) 0.01808(9) 0.02086(10) -0.00077(8) -0.00127(7) -0.00672(7)
Au3 0.03319(13) 0.01992(10) 0.06199(18) 0.00146(10) -0.02404(12) 0.00550(9)
P1 0.0248(7) 0.0139(6) 0.0244(7) 0.0006(5) -0.0012(6) 0.0010(5)
P2 0.0190(6) 0.0159(6) 0.0209(7) -0.0009(5) -0.0012(5) -0.0039(5)
P3 0.0381(9) 0.0219(7) 0.0616(12) -0.0029(7) -0.0276(8) 0.0066(6)
C1 0.019(2) 0.014(2) 0.025(3) -0.0017(19) -0.001(2) -0.0022(18)
C2 0.021(2) 0.019(2) 0.020(3) -0.0009(19) -0.002(2) -0.0006(18)
C3 0.020(2) 0.018(2) 0.022(3) 0.0017(19) 0.001(2) -0.0025(18)
C4 0.024(2) 0.013(2) 0.021(3) 0.0004(19) 0.001(2) -0.0021(18)
C5 0.024(3) 0.015(2) 0.034(3) 0.002(2) -0.008(2) -0.0007(19)
C6 0.020(2) 0.017(2) 0.036(3) 0.003(2) -0.007(2) -0.0010(18)
C7 0.014(2) 0.017(2) 0.023(3) 0.0014(19) -0.005(2) 0.0007(18)
C8 0.020(3) 0.019(2) 0.026(3) -0.001(2) -0.009(2) -0.0003(19)
C9 0.019(3) 0.023(2) 0.035(3) -0.001(2) -0.004(2) 0.001(2)
C10 0.024(3) 0.022(2) 0.021(3) -0.002(2) 0.001(2) -0.003(2)
C11 0.025(3) 0.017(2) 0.021(3) 0.0010(19) 0.000(2) -0.0001(19)
C12 0.029(3) 0.016(2) 0.035(3) -0.002(2) -0.004(2) -0.003(2)
C13 0.029(3) 0.022(3) 0.059(4) 0.006(3) -0.015(3) -0.001(2)
C14 0.027(3) 0.016(2) 0.048(4) 0.001(2) -0.011(3) -0.004(2)
C15 0.030(3) 0.019(3) 0.068(5) 0.005(3) -0.018(3) -0.006(2)
C21 0.025(3) 0.014(2) 0.026(3) -0.002(2) -0.001(2) 0.0020(19)
C22 0.026(3) 0.028(3) 0.029(3) -0.004(2) -0.002(2) -0.002(2)
C23 0.044(3) 0.036(3) 0.027(3) 0.001(2) 0.007(3) -0.005(3)
C24 0.049(4) 0.028(3) 0.028(3) 0.006(2) -0.011(3) 0.001(3)
C25 0.032(3) 0.037(3) 0.040(4) 0.004(3) -0.008(3) 0.003(3)
C26 0.026(3) 0.030(3) 0.034(3) 0.003(2) -0.001(2) -0.001(2)
C31 0.026(3) 0.024(2) 0.027(3) -0.003(2) 0.002(2) -0.004(2)
C32 0.038(3) 0.025(3) 0.038(3) -0.003(2) 0.012(3) -0.002(2)
C33 0.041(4) 0.027(3) 0.053(4) -0.014(3) 0.014(3) 0.001(3)
C34 0.039(4) 0.053(4) 0.044(4) -0.014(3) 0.019(3) -0.009(3)
C35 0.048(4) 0.055(4) 0.038(4) 0.003(3) 0.015(3) -0.004(3)
C36 0.043(4) 0.032(3) 0.032(3) 0.005(2) 0.006(3) -0.001(2)
C41 0.022(3) 0.021(2) 0.026(3) -0.004(2) -0.003(2) 0.0008(19)
C42 0.031(3) 0.029(3) 0.033(3) 0.001(2) -0.005(2) 0.004(2)
C43 0.035(3) 0.046(3) 0.039(4) -0.003(3) -0.017(3) 0.004(3)
C44 0.032(3) 0.044(3) 0.059(4) -0.013(3) -0.009(3) -0.008(3)
C45 0.034(3) 0.032(3) 0.060(4) -0.004(3) -0.001(3) -0.007(2)
C46 0.030(3) 0.023(3) 0.042(4) 0.000(2) -0.005(3) 0.000(2)
C51 0.018(2) 0.024(2) 0.025(3) 0.005(2) 0.003(2) 0.0017(19)
C52 0.024(3) 0.039(3) 0.030(3) -0.004(2) -0.001(2) 0.002(2)
C53 0.030(3) 0.070(4) 0.029(3) 0.001(3) -0.004(3) 0.003(3)
C54 0.027(3) 0.064(4) 0.037(4) 0.019(3) 0.003(3) 0.019(3)
C55 0.044(4) 0.034(3) 0.055(4) 0.018(3) 0.014(3) 0.016(3)
C56 0.034(3) 0.028(3) 0.037(4) 0.003(2) 0.006(3) 0.006(2)
C61 0.020(2) 0.014(2) 0.020(3) -0.0024(18) -0.0023(19) -0.0010(18)
C62 0.021(3) 0.027(3) 0.026(3) 0.003(2) 0.003(2) -0.001(2)
C63 0.032(3) 0.028(3) 0.037(3) 0.007(2) -0.004(3) 0.000(2)
C64 0.049(3) 0.027(3) 0.019(3) 0.005(2) 0.000(2) -0.007(2)
C65 0.031(3) 0.029(3) 0.030(3) 0.005(2) 0.010(2) -0.002(2)
C66 0.021(2) 0.022(2) 0.028(3) 0.003(2) -0.001(2) 0.002(2)
C71 0.018(2) 0.021(2) 0.021(3) -0.001(2) -0.0035(19) 0.0016(19)
C72 0.025(3) 0.023(2) 0.024(3) -0.002(2) -0.001(2) -0.003(2)
C73 0.029(3) 0.024(3) 0.031(3) -0.004(2) -0.010(2) 0.002(2)
C74 0.030(3) 0.040(3) 0.022(3) -0.013(2) -0.010(2) 0.010(2)
C75 0.029(3) 0.043(3) 0.018(3) 0.000(2) 0.001(2) 0.002(2)
C76 0.030(3) 0.024(2) 0.021(3) 0.001(2) -0.001(2) 0.002(2)
C81 0.029(3) 0.032(3) 0.055(4) -0.002(3) -0.012(3) -0.001(2)
C82 0.032(3) 0.035(3) 0.051(4) 0.002(3) 0.005(3) 0.000(2)
C83 0.048(4) 0.038(3) 0.060(5) -0.009(3) 0.014(3) -0.011(3)
C84 0.045(4) 0.062(4) 0.056(5) -0.010(4) -0.001(3) -0.016(3)
C85 0.065(5) 0.058(4) 0.068(5) 0.001(4) -0.030(4) -0.005(4)
C86 0.062(5) 0.036(3) 0.071(5) 0.001(3) -0.034(4) -0.001(3)
C91 0.035(4) 0.029(3) 0.080(5) -0.002(3) -0.033(3) 0.002(3)
C92 0.078(5) 0.044(4) 0.062(5) 0.012(4) -0.033(4) -0.009(4)
C93 0.079(6) 0.059(5) 0.088(6) 0.027(4) -0.043(4) -0.021(4)
C94 0.071(6) 0.040(4) 0.135(9) 0.015(4) -0.064(5) -0.004(4)
C95 0.044(5) 0.033(4) 0.165(10) -0.002(5) -0.044(5) 0.011(3)
C96 0.033(4) 0.032(3) 0.139(7) -0.014(4) -0.037(4) 0.008(3)
C101 0.053(4) 0.025(3) 0.048(4) -0.014(3) -0.027(3) 0.013(3)
C102 0.043(4) 0.026(3) 0.056(4) -0.012(3) -0.023(3) 0.006(3)
C103 0.045(4) 0.044(4) 0.061(4) -0.020(3) -0.023(3) 0.013(3)
C104 0.065(4) 0.068(5) 0.056(4) -0.025(4) -0.009(4) 0.027(4)
C105 0.063(5) 0.069(5) 0.053(5) -0.014(4) -0.017(3) 0.021(4)
C106 0.047(4) 0.059(4) 0.057(4) -0.014(4) -0.022(3) 0.024(3)
C199 0.071(6) 0.139(9) 0.056(6) -0.031(6) -0.009(5) 0.011(6)
Cl1 0.100(2) 0.1013(19) 0.121(2) -0.0497(17) -0.0112(17) 0.0342(15)
Cl2 0.122(2) 0.132(2) 0.0825(18) 0.0229(17) 0.0377(17) 0.0086(19)

loop_
_atom_type_symbol
_atom_type_description
_atom_type_scat_dispersion_real
_atom_type_scat_dispersion_imag
_atom_type_scat_source
C C 0.0033 0.0016 'International Tables Vol C Tables 4.2.6.8 and 6.1.1.4'
H H 0.0000 0.0000 'International Tables Vol C Tables 4.2.6.8 and 6.1.1.4'
P P 0.1023 0.0942 'International Tables Vol C Tables 4.2.6.8 and 6.1.1.4'
Cl Cl 0.1484 0.1585 'International Tables Vol C Tables 4.2.6.8 and 6.1.1.4'
Au Au -2.0133 8.8022 'International Tables Vol C Tables 4.2.6.8 and 6.1.1.4'

loop_
_geom_angle_atom_site_label_1
_geom_angle_atom_site_label_2
_geom_angle_atom_site_label_3
_geom_angle
_geom_angle_publ_flag
C7 Au1 P1 176.14(13) y
C10 Au2 P2 174.07(14) y
C13 Au3 P3 175.4(2) y
C41 P1 C21 106.8(2) y
C41 P1 C31 102.3(2) y
C21 P1 C31 105.1(2) y
C41 P1 Au1 115.91(15) y
C21 P1 Au1 111.50(15) y
C31 P1 Au1 114.16(16) y
C61 P2 C71 105.8(2) y
C61 P2 C51 107.6(2) y
C71 P2 C51 104.6(2) y
C61 P2 Au2 108.54(14) y
C71 P2 Au2 112.10(16) y
C51 P2 Au2 117.45(15) y
C101 P3 C81 104.9(3) y
C101 P3 C91 108.7(3) y
C81 P3 C91 104.1(3) y
C101 P3 Au3 111.42(18) y
C81 P3 Au3 119.45(19) y
C91 P3 Au3 107.64(18) y
C6 C1 C2 120.3(4) y
C6 C1 C8 118.3(4) y
C2 C1 C8 121.4(4) y
C3 C2 C1 119.0(4) y
C3 C2 C9 120.4(4) y
C1 C2 C9 120.6(4) y
C4 C3 C2 121.1(4) y
C4 C3 C11 119.7(4) y
C2 C3 C11 119.2(4) y
C3 C4 C5 119.1(4) y
C3 C4 C12 120.2(4) y
C5 C4 C12 120.7(4) y
C4 C5 C6 120.4(4) y
C4 C5 C14 121.2(4) y
C6 C5 C14 118.4(4) y
C1 C6 C5 120.0(4) y
C1 C6 C15 119.6(4) y
C5 C6 C15 120.4(4) y
C8 C7 Au1 176.3(5) y
C7 C8 C1 177.1(5) y
C11 C10 Au2 176.3(4) y
C10 C11 C3 178.5(5) y
C14 C13 Au3 175.3(5) y
C13 C14 C5 174.6(6) y
C22 C21 C26 119.7(5) ?
C22 C21 P1 120.6(4) ?
C26 C21 P1 119.6(4) ?
C21 C22 C23 120.8(5) ?
C24 C23 C22 119.3(6) ?
C25 C24 C23 120.2(5) ?
C26 C25 C24 119.9(5) ?
C25 C26 C21 120.3(5) ?
C36 C31 C32 119.0(5) ?
C36 C31 P1 119.4(4) ?
C32 C31 P1 121.5(4) ?
C33 C32 C31 120.4(6) ?
C34 C33 C32 119.6(5) ?
C33 C34 C35 121.0(6) ?
C34 C35 C36 119.4(6) ?
C35 C36 C31 120.7(5) ?
C42 C41 C46 119.2(5) ?
C42 C41 P1 117.8(4) ?
C46 C41 P1 122.6(4) ?
C43 C42 C41 119.8(5) ?
C44 C43 C42 120.4(5) ?
C43 C44 C45 120.6(5) ?
C44 C45 C46 120.0(5) ?
C45 C46 C41 119.9(5) ?
C52 C51 C56 118.8(5) ?
C52 C51 P2 121.2(4) ?
C56 C51 P2 119.9(4) ?
C51 C52 C53 120.7(5) ?
C54 C53 C52 119.5(6) ?
C53 C54 C55 120.7(5) ?
C54 C55 C56 119.9(5) ?
C55 C56 C51 120.2(5) ?
C66 C61 C62 119.1(5) ?
C66 C61 P2 123.5(3) ?
C62 C61 P2 117.3(4) ?
C63 C62 C61 120.7(5) ?
C64 C63 C62 119.2(5) ?
C63 C64 C65 121.6(5) ?
C66 C65 C64 118.9(5) ?
C61 C66 C65 120.5(4) ?
C72 C71 C76 119.4(5) ?
C72 C71 P2 122.9(4) ?
C76 C71 P2 117.8(3) ?
C73 C72 C71 120.0(5) ?
C74 C73 C72 120.5(5) ?
C73 C74 C75 119.6(5) ?
C76 C75 C74 120.9(5) ?
C75 C76 C71 119.6(5) ?
C82 C81 C86 118.6(6) ?
C82 C81 P3 119.7(4) ?
C86 C81 P3 121.6(4) ?
C81 C82 C83 119.8(6) ?
C84 C83 C82 120.6(6) ?
C85 C84 C83 120.1(7) ?
C84 C85 C86 121.0(7) ?
C85 C86 C81 119.9(6) ?
C96 C91 C92 122.1(7) ?
C96 C91 P3 121.2(6) ?
C92 C91 P3 116.3(5) ?
C91 C92 C93 119.3(8) ?
C94 C93 C92 117.6(9) ?
C95 C94 C93 123.9(9) ?
C94 C95 C96 119.2(9) ?
C91 C96 C95 118.0(9) ?
C106 C101 C102 117.0(7) ?
C106 C101 P3 120.6(5) ?
C102 C101 P3 122.3(5) ?
C103 C102 C101 120.9(6) ?
C102 C103 C104 121.2(6) ?
C103 C104 C105 118.7(8) ?
C106 C105 C104 120.5(7) ?
C105 C106 C101 121.6(6) ?
Cl1 C199 Cl2 113.0(5) ?

loop_
_geom_bond_atom_site_label_1
_geom_bond_atom_site_label_2
_geom_bond_distance
_geom_bond_publ_flag
Au1 C7 1.985(4) y
Au1 P1 2.2692(12) y
Au2 C10 1.987(5) y
Au2 P2 2.2673(12) y
Au3 C13 1.993(5) y
Au3 P3 2.2747(14) y
P1 C41 1.810(5) y
P1 C21 1.814(5) y
P1 C31 1.814(6) y
P2 C61 1.815(5) y
P2 C71 1.816(5) y
P2 C51 1.816(5) y
P3 C101 1.798(8) y
P3 C81 1.811(6) y
P3 C91 1.843(7) y
C1 C6 1.399(6) y
C1 C2 1.407(6) y
C1 C8 1.444(6) y
C2 C3 1.404(6) y
C2 C9 1.495(6) y
C3 C4 1.401(6) y
C3 C11 1.443(6) y
C4 C5 1.402(6) y
C4 C12 1.515(6) y
C5 C6 1.402(6) y
C5 C14 1.447(7) y
C6 C15 1.504(7) y
C7 C8 1.210(6) y
C10 C11 1.206(6) y
C13 C14 1.196(7) y
C21 C22 1.376(7) ?
C21 C26 1.386(6) ?
C22 C23 1.389(7) ?
C23 C24 1.387(7) ?
C24 C25 1.385(8) ?
C25 C26 1.382(7) ?
C31 C36 1.389(7) ?
C31 C32 1.393(7) ?
C32 C33 1.380(8) ?
C33 C34 1.376(8) ?
C34 C35 1.377(8) ?
C35 C36 1.380(8) ?
C41 C42 1.393(6) ?
C41 C46 1.400(7) ?
C42 C43 1.389(7) ?
C43 C44 1.372(8) ?
C44 C45 1.373(7) ?
C45 C46 1.390(7) ?
C51 C52 1.378(6) ?
C51 C56 1.384(6) ?
C52 C53 1.390(7) ?
C53 C54 1.355(8) ?
C54 C55 1.374(8) ?
C55 C56 1.380(7) ?
C61 C66 1.382(7) ?
C61 C62 1.395(6) ?
C62 C63 1.380(7) ?
C63 C64 1.363(7) ?
C64 C65 1.390(7) ?
C65 C66 1.382(7) ?
C71 C72 1.392(6) ?
C71 C76 1.397(7) ?
C72 C73 1.384(7) ?
C73 C74 1.375(7) ?
C74 C75 1.381(7) ?
C75 C76 1.379(7) ?
C81 C82 1.386(7) ?
C81 C86 1.394(7) ?
C82 C83 1.398(8) ?
C83 C84 1.359(8) ?
C84 C85 1.354(8) ?
C85 C86 1.387(8) ?
C91 C96 1.373(9) ?
C91 C92 1.399(9) ?
C92 C93 1.410(9) ?
C93 C94 1.371(11) ?
C94 C95 1.361(11) ?
C95 C96 1.421(9) ?
C101 C106 1.402(9) ?
C101 C102 1.406(8) ?
C102 C103 1.373(9) ?
C103 C104 1.381(9) ?
C104 C105 1.388(9) ?
C105 C106 1.371(10) ?
C199 Cl1 1.700(9) ?
C199 Cl2 1.785(10) ?
